data_7201220
loop_
_publ_author_name
'Trewin, Abbie'
'Cooper, Andrew I.'

_publ_section_title
;
 Predicting microporous crystalline polyimides
;
_journal_issue 9
_journal_name_full CrystEngComm
_journal_page_first 1819
_journal_paper_doi 10.1039/b906280g
_journal_volume 11
_journal_year 2009
_space_group_IT_number 1
_symmetry_cell_setting triclinic
_symmetry_Int_Tables_number 1
_symmetry_space_group_name_Hall 'P 1'
_symmetry_space_group_name_H-M 'P 1'
_audit_creation_date 2009-05-01
_audit_creation_method 'Materials Studio'
_cell_angle_alpha 109.3768
_cell_angle_beta 145.2445
_cell_angle_gamma 85.4458
_cell_length_a 15.0342
_cell_length_b 4.4868
_cell_length_c 12.0636
_cell_volume 408.415
_cod_data_source_file b906280g.txt
_cod_data_source_block B2-
_cod_original_sg_symbol_H-M P1
_cod_struct_determination_method theoretical
_cod_database_code 7201220

loop_
_symmetry_equiv_pos_as_xyz
x,y,z

loop_
_atom_site_label
_atom_site_type_symbol
_atom_site_fract_x
_atom_site_fract_y
_atom_site_fract_z
_atom_site_U_iso_or_equiv
_atom_site_adp_type
_atom_site_occupancy
N1 N 0.17947 0.34825 0.29163 0.00000 Uiso 1.00
C2 C 0.30289 0.65441 0.42558 0.00000 Uiso 1.00
C3 C 0.11891 0.05286 0.13011 0.00000 Uiso 1.00
C4 C 0.90661 0.64420 0.33083 0.00000 Uiso 1.00
N5 N 0.84605 0.34882 0.16931 0.00000 Uiso 1.00
C6 C 0.72262 0.04266 0.03536 0.00000 Uiso 1.00
O7 O 0.33128 0.90052 0.54472 0.00000 Uiso 1.00
O8 O 0.00623 -0.19212 0.02131 0.00000 Uiso 1.00
O9 O 1.01929 0.88919 0.43963 0.00000 Uiso 1.00
O10 O 0.69424 -0.20346 -0.08378 0.00000 Uiso 1.00
C11 C 0.42524 0.35389 0.24064 0.00000 Uiso 1.00
C12 C 0.56382 0.63912 0.38673 0.00000 Uiso 1.00
C13 C 0.65411 0.62995 0.38002 0.00000 Uiso 1.00
C14 C 0.60027 0.34317 0.22030 0.00000 Uiso 1.00
C15 C 0.46170 0.05795 0.07421 0.00000 Uiso 1.00
C16 C 0.37141 0.06712 0.08092 0.00000 Uiso 1.00
C17 C 0.41895 -0.23380 -0.07329 0.00000 Uiso 1.00
C18 C 0.50468 -0.23521 -0.08190 0.00000 Uiso 1.00
C19 C 0.63522 0.05114 0.05326 0.00000 Uiso 1.00
C20 C 0.68488 0.34156 0.20661 0.00000 Uiso 1.00
C21 C 0.82061 0.62871 0.34924 0.00000 Uiso 1.00
C22 C 0.87645 0.90522 0.51049 0.00000 Uiso 1.00
C23 C 0.79717 0.90674 0.52843 0.00000 Uiso 1.00
C24 C 0.34064 0.35551 0.25433 0.00000 Uiso 1.00
C25 C 0.20491 0.06835 0.11170 0.00000 Uiso 1.00
C26 C 0.14907 -0.20815 -0.04955 0.00000 Uiso 1.00
C27 C 0.22835 -0.20968 -0.06749 0.00000 Uiso 1.00
C28 C 0.39030 0.64593 0.40768 0.00000 Uiso 1.00
C29 C 0.52084 0.93228 0.54284 0.00000 Uiso 1.00
C30 C 0.60656 0.93087 0.53423 0.00000 Uiso 1.00
H31 H 0.31637 -0.46974 -0.18619 0.00000 Uiso 1.00
H32 H 0.46540 -0.46894 -0.20046 0.00000 Uiso 1.00
H33 H 0.98553 1.12740 0.62695 0.00000 Uiso 1.00
H34 H 0.84649 1.13445 0.65861 0.00000 Uiso 1.00
H35 H 0.03999 -0.43033 -0.16601 0.00000 Uiso 1.00
H36 H 0.17902 -0.43739 -0.19767 0.00000 Uiso 1.00
H37 H 0.56011 1.16601 0.66140 0.00000 Uiso 1.00
H38 H 0.70914 1.16681 0.64713 0.00000 Uiso 1.00
C39 C 0.92683 0.36330 0.14399 0.00000 Uiso 1.00
C40 C 1.09868 0.33377 0.31695 0.00000 Uiso 1.00
H41 H 0.93581 0.60068 0.14103 0.00000 Uiso 1.00
H42 H 0.84274 0.16537 -0.02029 0.00000 Uiso 1.00
H43 H 1.08971 0.09639 0.31991 0.00000 Uiso 1.00
H44 H 1.18277 0.53169 0.48123 0.00000 Uiso 1.00

loop_
_geom_bond_atom_site_label_1
_geom_bond_atom_site_label_2
_geom_bond_distance
_geom_bond_site_symmetry_2
_ccdc_geom_bond_type
N1 C2 1.395 . S
N1 C3 1.395 . S
N1 C40 1.486 1_455 S
C2 O7 1.217 . D
C2 C28 1.493 . S
C3 O8 1.219 . D
C3 C25 1.491 . S
C4 N5 1.395 . S
C4 O9 1.219 . D
C4 C21 1.491 . S
N5 C6 1.395 . S
N5 C39 1.486 . S
C6 O10 1.217 . D
C6 C19 1.493 . S
C11 C12 1.406 . A
C11 C16 1.408 . A
C11 C24 1.410 . A
C12 C13 1.421 . S
C12 C30 1.415 . A
C13 C14 1.408 . A
C13 C23 1.412 . A
C14 C15 1.406 . A
C14 C20 1.410 . A
C15 C16 1.421 . S
C15 C17 1.415 . A
C16 C27 1.412 . A
C17 C18 1.375 . A
C17 H31 1.098 . S
C18 C19 1.383 . A
C18 H32 1.100 . S
C19 C20 1.401 . A
C20 C21 1.401 . A
C21 C22 1.381 . A
C22 C23 1.375 . A
C22 H33 1.096 . S
C23 H34 1.096 . S
C24 C25 1.401 . A
C24 C28 1.401 . A
C25 C26 1.381 . A
C26 C27 1.375 . A
C26 H35 1.096 . S
C27 H36 1.096 . S
C28 C29 1.383 . A
C29 C30 1.375 . A
C29 H37 1.100 . S
C30 H38 1.098 . S
C39 C40 1.522 . S
C39 H41 1.100 . S
C39 H42 1.099 . S
C40 N1 1.486 1_655 S
C40 H43 1.100 . S
C40 H44 1.099 . S
